data_2242331
loop_
_publ_author_name
'Diop, Mouhamadou Birame'
'Diop, Libasse'
'Oliver, Allen G.'

_publ_section_title
;
 Acetonyltriphenylphosphonium 2,3,5-triphenyltetrazolium
 tetrachloridocuprate(II)
;
_journal_coeditor_code ZS2394
_journal_issue 1
_journal_name_full 'Acta Crystallographica Section E'
_journal_page_first 69
_journal_page_last 71
_journal_paper_doi 10.1107/S205698901701800X
_journal_volume 74
_journal_year 2018
_chemical_formula_iupac '(C21 H20 O P) (C19 H15 N4) [Cu Cl4]'
_chemical_formula_moiety 'C21 H20 O P +, C19 H15 N4 +, Cl4 Cu 2-'
_chemical_formula_sum 'C40 H35 Cl4 Cu N4 O P'
_chemical_formula_weight 824.03
_chemical_name_systematic
;
Acetonyltriphenylphosphonium 2,3,5-triphenyltetrazolium
tetrachloridocuprate(II)
;
_space_group_crystal_system monoclinic
_space_group_IT_number 14
_space_group_name_Hall '-P 2yn'
_space_group_name_H-M_alt 'P 1 21/n 1'
_symmetry_space_group_name_Hall '-P 2yn'
_symmetry_space_group_name_H-M 'P 1 21/n 1'
_atom_sites_solution_hydrogens geom
_atom_sites_solution_primary vecmap
_atom_sites_solution_secondary difmap
_audit_creation_method SHELXL-2014/7
_cell_angle_alpha 90
_cell_angle_beta 90.7090(10)
_cell_angle_gamma 90
_cell_formula_units_Z 4
_cell_length_a 10.6868(12)
_cell_length_b 26.421(3)
_cell_length_c 13.5628(15)
_cell_measurement_reflns_used 9465
_cell_measurement_temperature 120(2)
_cell_measurement_theta_max 28.14
_cell_measurement_theta_min 2.41
_cell_volume 3829.2(7)
_computing_cell_refinement
;
SAINT (Bruker, 2015)
;
_computing_data_collection
;
APEX2 (Bruker, 2015)
;
_computing_data_reduction
;
SAINT (Bruker, 2015)
;
_computing_molecular_graphics
;
XP (Bruker, 2015)
;
_computing_publication_material
;
<i>CIFTAB</i> (Sheldrick, 2015b)
;
_computing_structure_refinement
;
SHELXL2014 (Sheldrick, 2015b)
;
_computing_structure_solution
;
SHELXS2014 (Sheldrick, 2015a)
;
_diffrn_ambient_temperature 120(2)
_diffrn_detector_area_resol_mean 8.33
_diffrn_measured_fraction_theta_full 1.000
_diffrn_measured_fraction_theta_max 0.997
_diffrn_measurement_device_type 'Bruker APEXII'
_diffrn_measurement_method 'combination of \w and \f-scans '
_diffrn_radiation_monochromator graphite
_diffrn_radiation_source 'fine-focus sealed tube'
_diffrn_radiation_type MoK\a
_diffrn_radiation_wavelength 0.71073
_diffrn_reflns_av_R_equivalents 0.0461
_diffrn_reflns_limit_h_max 14
_diffrn_reflns_limit_h_min -14
_diffrn_reflns_limit_k_max 35
_diffrn_reflns_limit_k_min -35
_diffrn_reflns_limit_l_max 18
_diffrn_reflns_limit_l_min -18
_diffrn_reflns_number 86744
_diffrn_reflns_theta_full 25.242
_diffrn_reflns_theta_max 28.332
_diffrn_reflns_theta_min 1.541
_exptl_absorpt_coefficient_mu 0.929
_exptl_absorpt_correction_T_max 0.9391
_exptl_absorpt_correction_T_min 0.8503
_exptl_absorpt_correction_type numerical
_exptl_absorpt_process_details
;
(SADABS; Krause <i>et al.</i>,  2015)
;
_exptl_crystal_colour orange
_exptl_crystal_density_diffrn 1.429
_exptl_crystal_description 'irregular fragment'
_exptl_crystal_F_000 1692
_exptl_crystal_size_max 0.294
_exptl_crystal_size_mid 0.203
_exptl_crystal_size_min 0.162
_refine_diff_density_max 0.588
_refine_diff_density_min -0.311
_refine_ls_extinction_method none
_refine_ls_goodness_of_fit_ref 1.040
_refine_ls_hydrogen_treatment constr
_refine_ls_matrix_type full
_refine_ls_number_parameters 461
_refine_ls_number_reflns 9517
_refine_ls_number_restraints 0
_refine_ls_restrained_S_all 1.040
_refine_ls_R_factor_all 0.0512
_refine_ls_R_factor_gt 0.0373
_refine_ls_shift/su_max 0.003
_refine_ls_shift/su_mean 0.000
_refine_ls_structure_factor_coef Fsqd
_refine_ls_weighting_details 'w=1/[\s^2^(Fo^2^)+(0.0444P)^2^+2.8241P] where P=(Fo^2^+2Fc^2^)/3'
_refine_ls_weighting_scheme calc
_refine_ls_wR_factor_gt 0.0884
_refine_ls_wR_factor_ref 0.0964
_reflns_number_gt 7659
_reflns_number_total 9517
_reflns_threshold_expression 'I > 2\s(I)'
_cod_data_source_file zs2394sup1.cif
_cod_data_source_block I
_cod_database_code 2242331
_shelx_space_group_comment
;
The symmetry employed for this shelxl refinement is uniquely defined
by the following loop, which should always be used as a source of
symmetry information in preference to the above space-group names.
They are only intended as comments.
;
_shelx_estimated_absorpt_t_min 0.772
_shelx_estimated_absorpt_t_max 0.864

loop_
_space_group_symop_operation_xyz
'x, y, z'
'-x+1/2, y+1/2, -z+1/2'
'-x, -y, -z'
'x-1/2, -y-1/2, z-1/2'

loop_
_atom_site_type_symbol
_atom_site_label
_atom_site_fract_x
_atom_site_fract_y
_atom_site_fract_z
_atom_site_U_iso_or_equiv
_atom_site_adp_type
_atom_site_calc_flag
_atom_site_occupancy
Cu Cu1 0.18416(2) 0.83950(2) 0.46171(2) 0.01990(7) Uani d 1
Cl Cl1 0.37755(5) 0.83273(2) 0.40187(4) 0.03219(12) Uani d 1
Cl Cl2 0.18895(5) 0.92209(2) 0.50256(4) 0.03061(12) Uani d 1
Cl Cl3 -0.00778(4) 0.83854(2) 0.39095(4) 0.02588(11) Uani d 1
Cl Cl4 0.17809(5) 0.76656(2) 0.54465(4) 0.03418(13) Uani d 1
P P1 0.62501(5) 0.46610(2) 0.76661(4) 0.02193(11) Uani d 1
O O1 0.35961(15) 0.49029(6) 0.72476(11) 0.0365(4) Uani d 1
C C1 0.51075(18) 0.48642(8) 0.85438(14) 0.0242(4) Uani d 1
H H1A 0.4910 0.4578 0.8987 0.029 Uiso calc 1
H H1B 0.5471 0.5139 0.8953 0.029 Uiso calc 1
C C2 0.38982(18) 0.50531(8) 0.80594(15) 0.0258(4) Uani d 1
C C3 0.3142(2) 0.54137(8) 0.86465(16) 0.0299(4) Uani d 1
H H3A 0.2388 0.5508 0.8271 0.045 Uiso calc 1
H H3B 0.3639 0.5718 0.8788 0.045 Uiso calc 1
H H3C 0.2902 0.5253 0.9267 0.045 Uiso calc 1
C C4 0.64250(18) 0.51654(8) 0.67895(15) 0.0242(4) Uani d 1
C C5 0.6371(2) 0.50811(8) 0.57820(15) 0.0286(4) Uani d 1
H H5 0.6253 0.4748 0.5534 0.034 Uiso calc 1
C C6 0.6490(2) 0.54866(9) 0.51329(16) 0.0344(5) Uani d 1
H H6 0.6462 0.5430 0.4441 0.041 Uiso calc 1
C C7 0.6650(2) 0.59706(9) 0.54977(18) 0.0363(5) Uani d 1
H H7 0.6730 0.6248 0.5056 0.044 Uiso calc 1
C C8 0.6693(2) 0.60526(9) 0.65035(18) 0.0372(5) Uani d 1
H H8 0.6805 0.6386 0.6749 0.045 Uiso calc 1
C C9 0.6576(2) 0.56546(8) 0.71550(17) 0.0333(5) Uani d 1
H H9 0.6599 0.5714 0.7846 0.040 Uiso calc 1
C C10 0.76907(18) 0.45595(8) 0.83306(15) 0.0262(4) Uani d 1
C C11 0.8699(2) 0.48849(10) 0.82425(19) 0.0408(6) Uani d 1
H H11 0.8650 0.5172 0.7822 0.049 Uiso calc 1
C C12 0.9787(2) 0.47832(13) 0.8783(2) 0.0576(8) Uani d 1
H H12 1.0487 0.5002 0.8725 0.069 Uiso calc 1
C C13 0.9863(2) 0.43719(12) 0.9400(2) 0.0528(7) Uani d 1
H H13 1.0613 0.4307 0.9760 0.063 Uiso calc 1
C C14 0.8858(2) 0.40559(10) 0.9494(2) 0.0450(6) Uani d 1
H H14 0.8908 0.3775 0.9930 0.054 Uiso calc 1
C C15 0.7763(2) 0.41431(9) 0.89564(18) 0.0361(5) Uani d 1
H H15 0.7070 0.3920 0.9016 0.043 Uiso calc 1
C C16 0.5878(2) 0.40659(8) 0.71009(15) 0.0268(4) Uani d 1
C C17 0.6791(2) 0.38438(9) 0.65135(16) 0.0355(5) Uani d 1
H H17 0.7554 0.4017 0.6396 0.043 Uiso calc 1
C C18 0.6582(3) 0.33723(9) 0.61035(18) 0.0441(6) Uani d 1
H H18 0.7192 0.3223 0.5691 0.053 Uiso calc 1
C C19 0.5484(3) 0.31196(9) 0.6296(2) 0.0500(7) Uani d 1
H H19 0.5346 0.2793 0.6022 0.060 Uiso calc 1
C C20 0.4587(3) 0.33336(9) 0.6881(2) 0.0486(7) Uani d 1
H H20 0.3836 0.3154 0.7008 0.058 Uiso calc 1
C C21 0.4772(2) 0.38109(8) 0.72871(18) 0.0355(5) Uani d 1
H H21 0.4148 0.3961 0.7687 0.043 Uiso calc 1
N N1 0.41588(15) 0.68767(6) 0.64421(12) 0.0231(3) Uani d 1
N N2 0.46486(15) 0.72999(6) 0.67689(12) 0.0218(3) Uani d 1
N N3 0.38773(14) 0.75180(6) 0.74104(12) 0.0219(3) Uani d 1
N N4 0.28719(15) 0.72419(6) 0.75175(12) 0.0225(3) Uani d 1
C C22 0.30628(17) 0.68472(7) 0.69106(14) 0.0217(4) Uani d 1
C C23 0.58844(18) 0.74780(7) 0.65044(15) 0.0237(4) Uani d 1
C C24 0.68680(19) 0.73834(8) 0.71430(16) 0.0280(4) Uani d 1
H H24 0.6733 0.7241 0.7776 0.034 Uiso calc 1
C C25 0.80653(19) 0.75032(8) 0.68297(17) 0.0318(5) Uani d 1
H H25 0.8765 0.7440 0.7251 0.038 Uiso calc 1
C C26 0.8245(2) 0.77132(9) 0.59150(18) 0.0349(5) Uani d 1
H H26 0.9067 0.7793 0.5707 0.042 Uiso calc 1
C C27 0.7234(2) 0.78090(10) 0.52971(17) 0.0389(5) Uani d 1
H H27 0.7367 0.7956 0.4668 0.047 Uiso calc 1
C C28 0.6029(2) 0.76927(9) 0.55851(16) 0.0315(5) Uani d 1
H H28 0.5329 0.7758 0.5166 0.038 Uiso calc 1
C C29 0.40967(18) 0.80011(8) 0.78841(15) 0.0243(4) Uani d 1
C C30 0.4634(2) 0.80027(8) 0.88116(16) 0.0315(5) Uani d 1
H H30 0.4889 0.7697 0.9122 0.038 Uiso calc 1
C C31 0.4789(2) 0.84658(9) 0.92767(18) 0.0392(5) Uani d 1
H H31 0.5162 0.8481 0.9915 0.047 Uiso calc 1
C C32 0.4403(2) 0.89058(9) 0.88143(19) 0.0376(5) Uani d 1
H H32 0.4505 0.9221 0.9141 0.045 Uiso calc 1
C C33 0.3869(3) 0.88917(9) 0.7881(2) 0.0442(6) Uani d 1
H H33 0.3608 0.9197 0.7570 0.053 Uiso calc 1
C C34 0.3714(2) 0.84312(8) 0.73976(18) 0.0373(5) Uani d 1
H H34 0.3356 0.8415 0.6754 0.045 Uiso calc 1
C C35 0.21638(18) 0.64331(7) 0.67518(14) 0.0225(4) Uani d 1
C C36 0.0992(2) 0.64553(9) 0.71863(17) 0.0314(5) Uani d 1
H H36 0.0781 0.6733 0.7596 0.038 Uiso calc 1
C C37 0.0135(2) 0.60693(9) 0.70173(18) 0.0371(5) Uani d 1
H H37 -0.0665 0.6081 0.7314 0.045 Uiso calc 1
C C38 0.0449(2) 0.56676(9) 0.64165(17) 0.0344(5) Uani d 1
H H38 -0.0146 0.5408 0.6287 0.041 Uiso calc 1
C C39 0.1622(2) 0.56409(8) 0.60035(16) 0.0322(5) Uani d 1
H H39 0.1837 0.5359 0.5605 0.039 Uiso calc 1
C C40 0.24869(19) 0.60236(8) 0.61681(15) 0.0276(4) Uani d 1
H H40 0.3294 0.6005 0.5884 0.033 Uiso calc 1

loop_
_atom_site_aniso_label
_atom_site_aniso_U_11
_atom_site_aniso_U_22
_atom_site_aniso_U_33
_atom_site_aniso_U_12
_atom_site_aniso_U_13
_atom_site_aniso_U_23
Cu1 0.01889(12) 0.01888(12) 0.02188(12) 0.00136(8) -0.00154(8) -0.00022(9)
Cl1 0.0206(2) 0.0399(3) 0.0361(3) 0.0023(2) 0.00368(19) -0.0073(2)
Cl2 0.0262(2) 0.0225(2) 0.0430(3) 0.00192(19) -0.0028(2) -0.0096(2)
Cl3 0.0214(2) 0.0246(2) 0.0315(2) -0.00047(17) -0.00662(18) 0.00112(19)
Cl4 0.0374(3) 0.0270(3) 0.0379(3) -0.0007(2) -0.0100(2) 0.0112(2)
P1 0.0215(2) 0.0225(2) 0.0219(2) -0.00009(19) 0.00078(18) -0.00152(19)
O1 0.0346(8) 0.0422(9) 0.0324(8) 0.0075(7) -0.0091(7) -0.0084(7)
C1 0.0229(9) 0.0283(10) 0.0214(9) 0.0004(8) 0.0029(7) -0.0025(8)
C2 0.0239(9) 0.0245(10) 0.0290(10) -0.0021(8) 0.0016(8) 0.0005(8)
C3 0.0303(11) 0.0227(10) 0.0366(11) 0.0029(8) 0.0051(9) 0.0017(9)
C4 0.0238(9) 0.0230(10) 0.0260(10) 0.0013(7) 0.0034(7) -0.0004(8)
C5 0.0312(11) 0.0266(11) 0.0279(10) -0.0002(8) 0.0005(8) -0.0029(8)
C6 0.0367(12) 0.0402(13) 0.0263(11) -0.0003(10) 0.0013(9) 0.0045(9)
C7 0.0385(12) 0.0321(12) 0.0385(12) 0.0040(10) 0.0016(10) 0.0100(10)
C8 0.0474(14) 0.0222(11) 0.0422(13) 0.0008(10) 0.0035(10) 0.0010(9)
C9 0.0450(13) 0.0259(11) 0.0293(11) 0.0020(9) 0.0020(9) -0.0029(9)
C10 0.0230(9) 0.0288(11) 0.0268(10) 0.0033(8) 0.0011(7) -0.0032(8)
C11 0.0267(11) 0.0484(15) 0.0471(14) -0.0069(10) -0.0003(10) 0.0021(11)
C12 0.0228(12) 0.078(2) 0.072(2) -0.0072(13) -0.0036(12) -0.0031(17)
C13 0.0309(13) 0.0672(19) 0.0598(17) 0.0169(13) -0.0146(12) -0.0122(15)
C14 0.0468(15) 0.0390(14) 0.0488(15) 0.0165(11) -0.0157(12) -0.0051(11)
C15 0.0357(12) 0.0309(12) 0.0414(13) 0.0038(9) -0.0095(10) -0.0019(10)
C16 0.0335(11) 0.0218(10) 0.0249(10) -0.0004(8) -0.0032(8) 0.0005(8)
C17 0.0474(13) 0.0300(12) 0.0292(11) 0.0033(10) 0.0042(10) -0.0011(9)
C18 0.0739(19) 0.0283(12) 0.0300(12) 0.0084(12) 0.0016(12) -0.0045(9)
C19 0.078(2) 0.0225(12) 0.0493(16) -0.0013(12) -0.0186(14) -0.0061(11)
C20 0.0479(15) 0.0266(12) 0.0709(19) -0.0099(11) -0.0150(14) -0.0003(12)
C21 0.0342(12) 0.0270(11) 0.0452(13) -0.0009(9) -0.0055(10) 0.0008(10)
N1 0.0213(8) 0.0232(8) 0.0247(8) 0.0005(6) -0.0019(6) 0.0004(6)
N2 0.0208(8) 0.0220(8) 0.0225(8) 0.0013(6) 0.0011(6) -0.0002(6)
N3 0.0190(7) 0.0237(8) 0.0228(8) 0.0030(6) -0.0006(6) 0.0000(6)
N4 0.0199(8) 0.0236(8) 0.0240(8) -0.0001(6) -0.0017(6) 0.0026(6)
C22 0.0205(9) 0.0227(9) 0.0219(9) 0.0018(7) -0.0015(7) 0.0039(7)
C23 0.0207(9) 0.0227(10) 0.0277(10) -0.0007(7) 0.0031(7) -0.0026(8)
C24 0.0261(10) 0.0290(11) 0.0288(10) -0.0021(8) -0.0004(8) 0.0015(8)
C25 0.0226(10) 0.0316(11) 0.0411(12) -0.0017(8) -0.0005(8) -0.0031(9)
C26 0.0296(11) 0.0316(12) 0.0438(13) -0.0066(9) 0.0111(9) -0.0080(10)
C27 0.0420(13) 0.0451(14) 0.0300(11) -0.0077(11) 0.0124(10) 0.0028(10)
C28 0.0318(11) 0.0367(12) 0.0260(10) -0.0025(9) -0.0008(8) 0.0019(9)
C29 0.0227(9) 0.0232(10) 0.0270(10) 0.0004(7) 0.0027(7) -0.0026(8)
C30 0.0374(12) 0.0273(11) 0.0298(11) 0.0035(9) -0.0021(9) -0.0011(9)
C31 0.0462(14) 0.0373(13) 0.0339(12) -0.0017(11) -0.0022(10) -0.0083(10)
C32 0.0379(12) 0.0277(11) 0.0472(14) -0.0023(9) 0.0065(10) -0.0092(10)
C33 0.0549(16) 0.0244(12) 0.0531(15) 0.0043(11) -0.0057(12) 0.0016(11)
C34 0.0471(14) 0.0284(12) 0.0361(12) 0.0035(10) -0.0086(10) 0.0017(9)
C35 0.0215(9) 0.0220(9) 0.0239(9) -0.0004(7) -0.0022(7) 0.0033(7)
C36 0.0251(10) 0.0324(11) 0.0368(12) -0.0023(9) 0.0049(8) -0.0037(9)
C37 0.0284(11) 0.0386(13) 0.0446(13) -0.0076(9) 0.0072(9) -0.0040(10)
C38 0.0356(12) 0.0298(11) 0.0379(12) -0.0109(9) 0.0009(9) 0.0005(9)
C39 0.0391(12) 0.0257(11) 0.0320(11) -0.0035(9) 0.0021(9) -0.0016(9)
C40 0.0275(10) 0.0256(10) 0.0299(10) 0.0009(8) 0.0047(8) 0.0013(8)

loop_
_atom_type_symbol
_atom_type_description
_atom_type_scat_dispersion_real
_atom_type_scat_dispersion_imag
_atom_type_scat_source
C C 0.0033 0.0016 'International Tables Vol C Tables 4.2.6.8 and 6.1.1.4'
H H 0.0000 0.0000 'International Tables Vol C Tables 4.2.6.8 and 6.1.1.4'
N N 0.0061 0.0033 'International Tables Vol C Tables 4.2.6.8 and 6.1.1.4'
O O 0.0106 0.0060 'International Tables Vol C Tables 4.2.6.8 and 6.1.1.4'
P P 0.1023 0.0942 'International Tables Vol C Tables 4.2.6.8 and 6.1.1.4'
Cl Cl 0.1484 0.1585 'International Tables Vol C Tables 4.2.6.8 and 6.1.1.4'
Cu Cu 0.3201 1.2651 'International Tables Vol C Tables 4.2.6.8 and 6.1.1.4'

loop_
_geom_angle_atom_site_label_1
_geom_angle_atom_site_label_2
_geom_angle_atom_site_label_3
_geom_angle
Cl4 Cu1 Cl1 98.43(2)
Cl4 Cu1 Cl2 135.49(2)
Cl1 Cu1 Cl2 98.54(2)
Cl4 Cu1 Cl3 99.95(2)
Cl1 Cu1 Cl3 133.21(2)
Cl2 Cu1 Cl3 97.67(2)
C16 P1 C10 105.55(10)
C16 P1 C4 113.08(9)
C10 P1 C4 110.33(10)
C16 P1 C1 113.36(10)
C10 P1 C1 107.31(9)
C4 P1 C1 107.07(9)
C2 C1 P1 113.02(14)
C2 C1 H1A 109.0
P1 C1 H1A 109.0
C2 C1 H1B 109.0
P1 C1 H1B 109.0
H1A C1 H1B 107.8
O1 C2 C3 123.83(19)
O1 C2 C1 119.95(18)
C3 C2 C1 116.22(17)
C2 C3 H3A 109.5
C2 C3 H3B 109.5
H3A C3 H3B 109.5
C2 C3 H3C 109.5
H3A C3 H3C 109.5
H3B C3 H3C 109.5
C5 C4 C9 120.24(19)
C5 C4 P1 122.00(16)
C9 C4 P1 117.72(15)
C4 C5 C6 119.8(2)
C4 C5 H5 120.1
C6 C5 H5 120.1
C7 C6 C5 119.8(2)
C7 C6 H6 120.1
C5 C6 H6 120.1
C6 C7 C8 120.1(2)
C6 C7 H7 120.0
C8 C7 H7 120.0
C9 C8 C7 120.7(2)
C9 C8 H8 119.6
C7 C8 H8 119.6
C8 C9 C4 119.3(2)
C8 C9 H9 120.3
C4 C9 H9 120.3
C11 C10 C15 120.4(2)
C11 C10 P1 121.84(17)
C15 C10 P1 117.74(16)
C10 C11 C12 118.7(3)
C10 C11 H11 120.7
C12 C11 H11 120.7
C13 C12 C11 121.1(3)
C13 C12 H12 119.5
C11 C12 H12 119.5
C14 C13 C12 120.0(2)
C14 C13 H13 120.0
C12 C13 H13 120.0
C13 C14 C15 120.4(3)
C13 C14 H14 119.8
C15 C14 H14 119.8
C14 C15 C10 119.4(2)
C14 C15 H15 120.3
C10 C15 H15 120.3
C21 C16 C17 120.2(2)
C21 C16 P1 122.23(17)
C17 C16 P1 117.39(17)
C18 C17 C16 119.9(2)
C18 C17 H17 120.1
C16 C17 H17 120.1
C19 C18 C17 119.6(3)
C19 C18 H18 120.2
C17 C18 H18 120.2
C20 C19 C18 120.8(2)
C20 C19 H19 119.6
C18 C19 H19 119.6
C19 C20 C21 120.4(3)
C19 C20 H20 119.8
C21 C20 H20 119.8
C16 C21 C20 119.0(2)
C16 C21 H21 120.5
C20 C21 H21 120.5
N2 N1 C22 103.71(16)
N1 N2 N3 109.96(15)
N1 N2 C23 123.66(16)
N3 N2 C23 126.28(16)
N4 N3 N2 110.24(15)
N4 N3 C29 124.84(16)
N2 N3 C29 124.86(16)
N3 N4 C22 103.49(15)
N1 C22 N4 112.61(17)
N1 C22 C35 123.14(18)
N4 C22 C35 124.23(17)
C24 C23 C28 123.34(19)
C24 C23 N2 118.41(18)
C28 C23 N2 117.98(18)
C23 C24 C25 117.7(2)
C23 C24 H24 121.1
C25 C24 H24 121.1
C26 C25 C24 120.5(2)
C26 C25 H25 119.8
C24 C25 H25 119.8
C25 C26 C27 120.3(2)
C25 C26 H26 119.9
C27 C26 H26 119.9
C26 C27 C28 120.7(2)
C26 C27 H27 119.6
C28 C27 H27 119.6
C23 C28 C27 117.5(2)
C23 C28 H28 121.3
C27 C28 H28 121.3
C34 C29 C30 123.7(2)
C34 C29 N3 118.08(18)
C30 C29 N3 118.17(18)
C29 C30 C31 117.7(2)
C29 C30 H30 121.1
C31 C30 H30 121.1
C32 C31 C30 120.2(2)
C32 C31 H31 119.9
C30 C31 H31 119.9
C31 C32 C33 120.7(2)
C31 C32 H32 119.7
C33 C32 H32 119.7
C32 C33 C34 120.0(2)
C32 C33 H33 120.0
C34 C33 H33 120.0
C29 C34 C33 117.6(2)
C29 C34 H34 121.2
C33 C34 H34 121.2
C40 C35 C36 120.41(19)
C40 C35 C22 119.82(18)
C36 C35 C22 119.77(18)
C37 C36 C35 119.6(2)
C37 C36 H36 120.2
C35 C36 H36 120.2
C38 C37 C36 119.8(2)
C38 C37 H37 120.1
C36 C37 H37 120.1
C39 C38 C37 120.4(2)
C39 C38 H38 119.8
C37 C38 H38 119.8
C38 C39 C40 120.3(2)
C38 C39 H39 119.9
C40 C39 H39 119.9
C39 C40 C35 119.39(19)
C39 C40 H40 120.3
C35 C40 H40 120.3

loop_
_geom_bond_atom_site_label_1
_geom_bond_atom_site_label_2
_geom_bond_distance
Cu1 Cl4 2.2327(6)
Cu1 Cl1 2.2368(6)
Cu1 Cl2 2.2518(6)
Cu1 Cl3 2.2540(5)
P1 C16 1.792(2)
P1 C10 1.794(2)
P1 C4 1.797(2)
P1 C1 1.7979(19)
O1 C2 1.210(3)
C1 C2 1.526(3)
C1 H1A 0.9900
C1 H1B 0.9900
C2 C3 1.487(3)
C3 H3A 0.9800
C3 H3B 0.9800
C3 H3C 0.9800
C4 C5 1.385(3)
C4 C9 1.393(3)
C5 C6 1.393(3)
C5 H5 0.9500
C6 C7 1.381(3)
C6 H6 0.9500
C7 C8 1.381(3)
C7 H7 0.9500
C8 C9 1.380(3)
C8 H8 0.9500
C9 H9 0.9500
C10 C11 1.385(3)
C10 C15 1.391(3)
C11 C12 1.393(4)
C11 H11 0.9500
C12 C13 1.373(4)
C12 H12 0.9500
C13 C14 1.368(4)
C13 H13 0.9500
C14 C15 1.390(3)
C14 H14 0.9500
C15 H15 0.9500
C16 C21 1.387(3)
C16 C17 1.396(3)
C17 C18 1.381(3)
C17 H17 0.9500
C18 C19 1.378(4)
C18 H18 0.9500
C19 C20 1.373(4)
C19 H19 0.9500
C20 C21 1.389(3)
C20 H20 0.9500
C21 H21 0.9500
N1 N2 1.310(2)
N1 C22 1.342(2)
N2 N3 1.336(2)
N2 C23 1.451(2)
N3 N4 1.308(2)
N3 C29 1.447(3)
N4 C22 1.346(3)
C22 C35 1.470(3)
C23 C24 1.377(3)
C23 C28 1.380(3)
C24 C25 1.390(3)
C24 H24 0.9500
C25 C26 1.375(3)
C25 H25 0.9500
C26 C27 1.383(3)
C26 H26 0.9500
C27 C28 1.384(3)
C27 H27 0.9500
C28 H28 0.9500
C29 C34 1.374(3)
C29 C30 1.376(3)
C30 C31 1.385(3)
C30 H30 0.9500
C31 C32 1.382(3)
C31 H31 0.9500
C32 C33 1.383(4)
C32 H32 0.9500
C33 C34 1.391(3)
C33 H33 0.9500
C34 H34 0.9500
C35 C40 1.387(3)
C35 C36 1.391(3)
C36 C37 1.388(3)
C36 H36 0.9500
C37 C38 1.382(3)
C37 H37 0.9500
C38 C39 1.381(3)
C38 H38 0.9500
C39 C40 1.386(3)
C39 H39 0.9500
C40 H40 0.9500

loop_
_geom_hbond_atom_site_label_D
_geom_hbond_atom_site_label_H
_geom_hbond_atom_site_label_A
_geom_hbond_site_symmetry_A
_geom_hbond_distance_DH
_geom_hbond_distance_HA
_geom_hbond_distance_DA
_geom_hbond_angle_DHA
C1 H1A Cl2 2_546 0.99 2.54 3.363(2) 141
C1 H1B Cl2 4_676 0.99 2.69 3.662(2) 168
C3 H3B Cl3 4_676 0.98 2.74 3.714(2) 171
C3 H3C Cl2 2_546 0.98 2.90 3.630(2) 132
C9 H9 Cl2 4_676 0.95 2.97 3.917(2) 172
C24 H24 Cl3 4_676 0.95 2.99 3.783(2) 142
C28 H28 Cl1 . 0.95 2.72 3.605(2) 156
C30 H30 Cl3 4_676 0.95 2.87 3.683(2) 144
C30 H30 Cl4 4_676 0.95 2.85 3.630(2) 140

loop_
_geom_torsion_atom_site_label_1
_geom_torsion_atom_site_label_2
_geom_torsion_atom_site_label_3
_geom_torsion_atom_site_label_4
_geom_torsion
C16 P1 C1 C2 -73.90(17)
C10 P1 C1 C2 169.96(14)
C4 P1 C1 C2 51.51(17)
P1 C1 C2 O1 25.5(3)
P1 C1 C2 C3 -155.48(15)
C16 P1 C4 C5 -4.8(2)
C10 P1 C4 C5 113.14(18)
C1 P1 C4 C5 -130.39(17)
C16 P1 C4 C9 173.01(17)
C10 P1 C4 C9 -69.04(19)
C1 P1 C4 C9 47.43(19)
C9 C4 C5 C6 1.1(3)
P1 C4 C5 C6 178.89(16)
C4 C5 C6 C7 -0.6(3)
C5 C6 C7 C8 0.1(4)
C6 C7 C8 C9 -0.1(4)
C7 C8 C9 C4 0.6(4)
C5 C4 C9 C8 -1.1(3)
P1 C4 C9 C8 -178.98(18)
C16 P1 C10 C11 130.83(19)
C4 P1 C10 C11 8.3(2)
C1 P1 C10 C11 -108.0(2)
C16 P1 C10 C15 -50.06(19)
C4 P1 C10 C15 -172.54(17)
C1 P1 C10 C15 71.13(19)
C15 C10 C11 C12 0.7(4)
P1 C10 C11 C12 179.8(2)
C10 C11 C12 C13 -0.5(4)
C11 C12 C13 C14 -0.4(5)
C12 C13 C14 C15 1.1(4)
C13 C14 C15 C10 -1.0(4)
C11 C10 C15 C14 0.0(3)
P1 C10 C15 C14 -179.11(18)
C10 P1 C16 C21 121.13(19)
C4 P1 C16 C21 -118.17(18)
C1 P1 C16 C21 4.0(2)
C10 P1 C16 C17 -54.18(19)
C4 P1 C16 C17 66.53(19)
C1 P1 C16 C17 -171.35(16)
C21 C16 C17 C18 1.1(3)
P1 C16 C17 C18 176.46(18)
C16 C17 C18 C19 -1.5(4)
C17 C18 C19 C20 0.9(4)
C18 C19 C20 C21 0.1(4)
C17 C16 C21 C20 -0.1(3)
P1 C16 C21 C20 -175.23(19)
C19 C20 C21 C16 -0.5(4)
C22 N1 N2 N3 -0.02(19)
C22 N1 N2 C23 176.44(17)
N1 N2 N3 N4 0.2(2)
C23 N2 N3 N4 -176.19(17)
N1 N2 N3 C29 -177.26(16)
C23 N2 N3 C29 6.4(3)
N2 N3 N4 C22 -0.21(19)
C29 N3 N4 C22 177.20(17)
N2 N1 C22 N4 -0.1(2)
N2 N1 C22 C35 178.44(17)
N3 N4 C22 N1 0.2(2)
N3 N4 C22 C35 -178.33(17)
N1 N2 C23 C24 -97.3(2)
N3 N2 C23 C24 78.6(3)
N1 N2 C23 C28 77.0(2)
N3 N2 C23 C28 -107.2(2)
C28 C23 C24 C25 -1.2(3)
N2 C23 C24 C25 172.68(18)
C23 C24 C25 C26 0.6(3)
C24 C25 C26 C27 0.2(3)
C25 C26 C27 C28 -0.4(4)
C24 C23 C28 C27 1.0(3)
N2 C23 C28 C27 -172.92(19)
C26 C27 C28 C23 -0.2(4)
N4 N3 C29 C34 -90.4(2)
N2 N3 C29 C34 86.6(2)
N4 N3 C29 C30 87.2(2)
N2 N3 C29 C30 -95.8(2)
C34 C29 C30 C31 0.2(3)
N3 C29 C30 C31 -177.20(19)
C29 C30 C31 C32 0.5(4)
C30 C31 C32 C33 -0.6(4)
C31 C32 C33 C34 0.1(4)
C30 C29 C34 C33 -0.8(4)
N3 C29 C34 C33 176.7(2)
C32 C33 C34 C29 0.6(4)
N1 C22 C35 C40 6.5(3)
N4 C22 C35 C40 -175.14(18)
N1 C22 C35 C36 -173.36(19)
N4 C22 C35 C36 5.0(3)
C40 C35 C36 C37 -1.3(3)
C22 C35 C36 C37 178.6(2)
C35 C36 C37 C38 -0.3(4)
C36 C37 C38 C39 1.7(4)
C37 C38 C39 C40 -1.6(4)
C38 C39 C40 C35 0.0(3)
C36 C35 C40 C39 1.4(3)
C22 C35 C40 C39 -178.46(19)

_cod_database_fobs_code 2242331
